data_1544661
loop_
_publ_author_name
'Race, Nicholas J.'
'Faulkner, Adele'
'Fumagalli, Gabriele'
'Yamauchi, Takayuki'
'Scott, James S.'
'Ryd\'en-Landergren, Marie'
'Sparkes, Hazel A.'
'Bower, John F.'

_publ_section_title
;
 Enantioselective Narasaka-Heck cyclizations: synthesis of
 tetrasubstituted nitrogen-bearing stereocenters.
;
_journal_issue 3
_journal_name_full 'Chemical science'
_journal_page_first 1981
_journal_page_last 1985
_journal_paper_doi 10.1039/c6sc04466b
_journal_volume 8
_journal_year 2017
_chemical_absolute_configuration ad
_chemical_formula_moiety 'C17 H17 N'
_chemical_formula_sum 'C17 H17 N'
_chemical_formula_weight 235.31
_chemical_name_systematic
;
 ?
;
_space_group_crystal_system orthorhombic
_space_group_IT_number 19
_space_group_name_Hall 'P 2ac 2ab'
_space_group_name_H-M_alt 'P 21 21 21'
_symmetry_space_group_name_Hall 'P 2ac 2ab'
_symmetry_space_group_name_H-M 'P 21 21 21'
_atom_sites_solution_hydrogens geom
_atom_sites_solution_primary iterative
_audit_creation_date 2014-11-18
_audit_creation_method
;
Olex2 1.2
(compiled 2014.09.19 svn.r3010 for OlexSys, GUI svn.r4874)
;
_audit_update_record
;
2015-11-24 deposited with the CCDC.
2016-11-16 downloaded from the CCDC.
;
_cell_angle_alpha 90
_cell_angle_beta 90
_cell_angle_gamma 90
_cell_formula_units_Z 4
_cell_length_a 6.0770(11)
_cell_length_b 7.7665(14)
_cell_length_c 27.619(5)
_cell_measurement_reflns_used 9912
_cell_measurement_temperature 100.00
_cell_measurement_theta_max 66.90
_cell_measurement_theta_min 3.20
_cell_volume 1303.5(4)
_computing_cell_refinement 'SAINT v8.34A (Bruker, 2013)'
_computing_data_reduction 'SAINT v8.34A (Bruker, 2013)'
_computing_molecular_graphics 'Olex2 (Dolomanov et al., 2009)'
_computing_publication_material 'Olex2 (Dolomanov et al., 2009)'
_computing_structure_refinement 'XL (Sheldrick, 2008)'
_computing_structure_solution
;
Superflip (Palatinus & Chapuis, 2007;Palatinus & van der Lee, 2008;
Palatinus et al., 2012)
;
_diffrn_ambient_temperature 100.00
_diffrn_detector 'Bruker Pt135 CCD area detector'
_diffrn_detector_type 'CCD area detector'
_diffrn_measured_fraction_theta_full 0.978
_diffrn_measured_fraction_theta_max 0.988
_diffrn_measurement_device 'Bruker Mircostar Rotating anode'
_diffrn_measurement_device_type 'Bruker APEX-II CCD'
_diffrn_measurement_method '\f and \w scans'
_diffrn_radiation_monochromator graphite
_diffrn_radiation_type CuK\a
_diffrn_radiation_wavelength 1.54178
_diffrn_reflns_av_R_equivalents 0.0359
_diffrn_reflns_av_unetI/netI 0.0250
_diffrn_reflns_Laue_measured_fraction_full 0.978
_diffrn_reflns_Laue_measured_fraction_max 0.988
_diffrn_reflns_limit_h_max 7
_diffrn_reflns_limit_h_min -6
_diffrn_reflns_limit_k_max 9
_diffrn_reflns_limit_k_min -9
_diffrn_reflns_limit_l_max 32
_diffrn_reflns_limit_l_min -22
_diffrn_reflns_number 12133
_diffrn_reflns_point_group_measured_fraction_full 0.984
_diffrn_reflns_point_group_measured_fraction_max 0.987
_diffrn_reflns_theta_full 26.000
_diffrn_reflns_theta_max 67.000
_diffrn_reflns_theta_min 3.200
_diffrn_source 'micro-focus rotating anode'
_diffrn_standards_number 0
_exptl_absorpt_coefficient_mu 0.525
_exptl_absorpt_correction_T_max 0.7529
_exptl_absorpt_correction_T_min 0.4182
_exptl_absorpt_correction_type multi-scan
_exptl_absorpt_process_details
;
SADABS-2014/4 (Bruker,2014) was used for absorption correction.
wR2(int) was 0.1458 before and 0.0504 after correction.
The Ratio of minimum to maximum transmission is 0.5555.
The \l/2 correction factor is 0.00150.
;
_exptl_crystal_colour colourless
_exptl_crystal_colour_primary colourless
_exptl_crystal_density_diffrn 1.199
_exptl_crystal_description block
_exptl_crystal_F_000 504
_exptl_crystal_size_max 0.456
_exptl_crystal_size_mid 0.288
_exptl_crystal_size_min 0.281
_refine_diff_density_max 0.130
_refine_diff_density_min -0.141
_refine_diff_density_rms 0.035
_refine_ls_abs_structure_details
;
 Flack x determined using 919 quotients [(I+)-(I-)]/[(I+)+(I-)]
 (Parsons and Flack (2004), Acta Cryst. A60, s61).
;
_refine_ls_abs_structure_Flack -0.04(10)
_refine_ls_extinction_method none
_refine_ls_goodness_of_fit_ref 1.076
_refine_ls_hydrogen_treatment constr
_refine_ls_matrix_type full
_refine_ls_number_parameters 164
_refine_ls_number_reflns 2295
_refine_ls_number_restraints 0
_refine_ls_restrained_S_all 1.076
_refine_ls_R_factor_all 0.0273
_refine_ls_R_factor_gt 0.0272
_refine_ls_shift/su_max 0.001
_refine_ls_shift/su_mean 0.000
_refine_ls_structure_factor_coef Fsqd
_refine_ls_weighting_details 'w=1/[\s^2^(Fo^2^)+(0.0406P)^2^+0.1865P] where P=(Fo^2^+2Fc^2^)/3'
_refine_ls_weighting_scheme calc
_refine_ls_wR_factor_gt 0.0710
_refine_ls_wR_factor_ref 0.0711
_reflns_Friedel_coverage 0.669
_reflns_Friedel_fraction_full 1.000
_reflns_Friedel_fraction_max 0.985
_reflns_number_gt 2285
_reflns_number_total 2295
_reflns_threshold_expression 'I > 2\s(I)'
_cod_data_source_file c6sc04466b2.cif
_cod_data_source_block testo1
_cod_depositor_comments
;Adding full bibliography for 1544660--1544661.cif.

 Adding full bibliography for 1544660--1544661.cif.
;
_cod_database_code 1544661
_shelxl_version_number 2013-4
_shelx_space_group_comment
;
The symmetry employed for this shelxl refinement is uniquely defined
by the following loop, which should always be used as a source of
symmetry information in preference to the above space-group names.
They are only intended as comments.
;
_olex2_refinement_description
;
1. Fixed Uiso
 At 1.2 times of:
  All C(H) groups, All C(H,H) groups
 At 1.5 times of:
  All C(H,H,H) groups
2.a Secondary CH2 refined with riding coordinates:
 C3(H3A,H3B), C2(H2A,H2B)
2.b Aromatic/amide H refined with riding coordinates:
 C6(H6), C14(H14), C13(H13), C8(H8), C10(H10), C11(H11), C9(H9), C16(H16)
2.c X=CH2 refined with riding coordinates:
 C17(H17A,H17B)
2.d Idealised Me refined as rotating group:
 C15(H15A,H15B,H15C)
;
_olex2_submission_special_instructions 'No special instructions were received'

loop_
_space_group_symop_operation_xyz
'x, y, z'
'-x+1/2, -y, z+1/2'
'-x, y+1/2, -z+1/2'
'x+1/2, -y+1/2, -z'

loop_
_atom_site_label
_atom_site_type_symbol
_atom_site_fract_x
_atom_site_fract_y
_atom_site_fract_z
_atom_site_U_iso_or_equiv
_atom_site_adp_type
_atom_site_occupancy
_atom_site_site_symmetry_order
_atom_site_calc_flag
_atom_site_refinement_flags_posn
N1 N 0.73878(19) 0.42921(15) 0.38471(4) 0.0191(3) Uani 1 1 d .
C7 C 0.6681(2) 0.38467(17) 0.21082(5) 0.0164(3) Uani 1 1 d .
C12 C 0.8772(2) 0.46410(17) 0.20412(5) 0.0175(3) Uani 1 1 d .
C4 C 0.6175(2) 0.39894(17) 0.34778(5) 0.0159(3) Uani 1 1 d .
C5 C 0.6990(2) 0.42674(17) 0.29794(5) 0.0156(3) Uani 1 1 d .
C6 C 0.5834(2) 0.36753(17) 0.25850(5) 0.0165(3) Uani 1 1 d .
H6 H 0.4443 0.3142 0.2632 0.020 Uiso 1 1 calc R
C14 C 0.9039(2) 0.51192(17) 0.29065(5) 0.0178(3) Uani 1 1 d .
H14 H 0.9816 0.5568 0.3177 0.021 Uiso 1 1 calc R
C13 C 0.9898(2) 0.52978(19) 0.24529(5) 0.0192(3) Uani 1 1 d .
H13 H 1.1267 0.5869 0.2412 0.023 Uiso 1 1 calc R
C8 C 0.5539(3) 0.32222(18) 0.16964(5) 0.0204(3) Uani 1 1 d .
H8 H 0.4134 0.2703 0.1735 0.024 Uiso 1 1 calc R
C10 C 0.8517(3) 0.41281(19) 0.11785(5) 0.0242(3) Uani 1 1 d .
H10 H 0.9135 0.4204 0.0863 0.029 Uiso 1 1 calc R
C1 C 0.6180(2) 0.37721(18) 0.42908(5) 0.0188(3) Uani 1 1 d .
C11 C 0.9653(2) 0.47677(19) 0.15666(5) 0.0216(3) Uani 1 1 d .
H11 H 1.1043 0.5301 0.1518 0.026 Uiso 1 1 calc R
C3 C 0.3931(2) 0.32614(19) 0.35876(5) 0.0202(3) Uani 1 1 d .
H3A H 0.3856 0.2017 0.3512 0.024 Uiso 1 1 calc R
H3B H 0.2765 0.3875 0.3406 0.024 Uiso 1 1 calc R
C9 C 0.6442(3) 0.33594(19) 0.12425(5) 0.0242(3) Uani 1 1 d .
H9 H 0.5661 0.2932 0.0970 0.029 Uiso 1 1 calc R
C2 C 0.3743(2) 0.35859(19) 0.41323(5) 0.0201(3) Uani 1 1 d .
H2A H 0.3026 0.2606 0.4298 0.024 Uiso 1 1 calc R
H2B H 0.2903 0.4651 0.4200 0.024 Uiso 1 1 calc R
C16 C 0.6477(3) 0.5083(2) 0.46878(5) 0.0258(3) Uani 1 1 d .
H16 H 0.5595 0.4944 0.4969 0.031 Uiso 1 1 calc R
C15 C 0.7106(3) 0.2034(2) 0.44557(5) 0.0256(3) Uani 1 1 d .
H15A H 0.6746 0.1151 0.4215 0.038 Uiso 1 1 calc GR
H15B H 0.6455 0.1720 0.4768 0.038 Uiso 1 1 calc GR
H15C H 0.8707 0.2119 0.4490 0.038 Uiso 1 1 calc GR
C17 C 0.7826(3) 0.6388(2) 0.46831(6) 0.0361(4) Uani 1 1 d .
H17A H 0.8743 0.6582 0.4410 0.043 Uiso 1 1 calc R
H17B H 0.7891 0.7146 0.4953 0.043 Uiso 1 1 calc R

loop_
_atom_site_aniso_label
_atom_site_aniso_U_11
_atom_site_aniso_U_22
_atom_site_aniso_U_33
_atom_site_aniso_U_23
_atom_site_aniso_U_13
_atom_site_aniso_U_12
N1 0.0190(6) 0.0240(6) 0.0145(5) 0.0003(5) 0.0005(5) -0.0012(5)
C7 0.0197(7) 0.0125(6) 0.0171(6) 0.0015(5) -0.0015(5) 0.0030(5)
C12 0.0200(7) 0.0148(6) 0.0177(6) 0.0033(5) 0.0012(5) 0.0037(6)
C4 0.0174(7) 0.0137(6) 0.0168(6) 0.0010(5) -0.0003(5) 0.0022(6)
C5 0.0182(7) 0.0128(6) 0.0158(6) 0.0010(5) -0.0002(5) 0.0034(5)
C6 0.0160(6) 0.0143(6) 0.0192(7) 0.0018(5) -0.0009(5) -0.0010(5)
C14 0.0167(6) 0.0180(6) 0.0188(6) 0.0001(5) -0.0028(5) -0.0006(6)
C13 0.0158(6) 0.0187(6) 0.0231(7) 0.0028(6) 0.0000(5) -0.0002(6)
C8 0.0247(8) 0.0152(6) 0.0212(7) 0.0013(5) -0.0021(6) -0.0014(6)
C10 0.0345(8) 0.0214(7) 0.0168(7) 0.0017(6) 0.0058(6) 0.0071(7)
C1 0.0195(7) 0.0231(7) 0.0138(6) 0.0008(6) 0.0011(5) -0.0028(6)
C11 0.0224(7) 0.0203(7) 0.0222(7) 0.0038(6) 0.0043(6) 0.0049(6)
C3 0.0169(7) 0.0260(7) 0.0176(6) 0.0015(6) -0.0006(6) -0.0026(6)
C9 0.0354(9) 0.0191(7) 0.0180(7) -0.0007(6) -0.0050(6) 0.0032(7)
C2 0.0176(7) 0.0238(7) 0.0189(7) -0.0001(6) 0.0034(5) -0.0009(6)
C16 0.0323(8) 0.0296(8) 0.0154(6) -0.0006(6) 0.0013(6) -0.0034(7)
C15 0.0278(8) 0.0291(8) 0.0198(7) 0.0038(6) -0.0005(6) 0.0047(7)
C17 0.0429(10) 0.0384(9) 0.0269(7) -0.0071(7) 0.0007(8) -0.0137(8)

loop_
_atom_type_symbol
_atom_type_description
_atom_type_scat_dispersion_real
_atom_type_scat_dispersion_imag
_atom_type_scat_source
C C 0.0181 0.0091 'International Tables Vol C Tables 4.2.6.8 and 6.1.1.4'
H H 0.0000 0.0000 'International Tables Vol C Tables 4.2.6.8 and 6.1.1.4'
N N 0.0311 0.0180 'International Tables Vol C Tables 4.2.6.8 and 6.1.1.4'

loop_
_geom_angle_atom_site_label_1
_geom_angle_atom_site_label_2
_geom_angle_atom_site_label_3
_geom_angle
C4 N1 C1 108.86(11)
C6 C7 C12 118.97(12)
C8 C7 C12 118.71(12)
C8 C7 C6 122.31(12)
C13 C12 C7 118.73(12)
C11 C12 C7 119.13(12)
C11 C12 C13 122.14(13)
N1 C4 C5 121.49(12)
N1 C4 C3 115.44(12)
C5 C4 C3 123.02(12)
C6 C5 C4 121.17(12)
C6 C5 C14 119.33(12)
C14 C5 C4 119.47(12)
C7 C6 H6 119.4
C5 C6 C7 121.20(13)
C5 C6 H6 119.4
C5 C14 H14 119.6
C13 C14 C5 120.75(13)
C13 C14 H14 119.6
C12 C13 H13 119.5
C14 C13 C12 120.93(13)
C14 C13 H13 119.5
C7 C8 H8 119.7
C9 C8 C7 120.69(14)
C9 C8 H8 119.7
C11 C10 H10 119.7
C11 C10 C9 120.53(13)
C9 C10 H10 119.7
N1 C1 C2 105.33(10)
N1 C1 C16 110.96(12)
N1 C1 C15 107.68(11)
C16 C1 C2 112.50(12)
C16 C1 C15 109.57(12)
C15 C1 C2 110.63(12)
C12 C11 H11 119.7
C10 C11 C12 120.51(13)
C10 C11 H11 119.7
C4 C3 H3A 111.4
C4 C3 H3B 111.4
C4 C3 C2 101.73(11)
H3A C3 H3B 109.3
C2 C3 H3A 111.4
C2 C3 H3B 111.4
C8 C9 C10 120.42(13)
C8 C9 H9 119.8
C10 C9 H9 119.8
C1 C2 H2A 111.2
C1 C2 H2B 111.2
C3 C2 C1 102.83(11)
C3 C2 H2A 111.2
C3 C2 H2B 111.2
H2A C2 H2B 109.1
C1 C16 H16 116.8
C17 C16 C1 126.39(14)
C17 C16 H16 116.8
C1 C15 H15A 109.5
C1 C15 H15B 109.5
C1 C15 H15C 109.5
H15A C15 H15B 109.5
H15A C15 H15C 109.5
H15B C15 H15C 109.5
C16 C17 H17A 120.0
C16 C17 H17B 120.0
H17A C17 H17B 120.0

loop_
_geom_bond_atom_site_label_1
_geom_bond_atom_site_label_2
_geom_bond_distance
N1 C4 1.2801(18)
N1 C1 1.4845(17)
C7 C12 1.425(2)
C7 C6 1.4201(18)
C7 C8 1.4178(19)
C12 C13 1.422(2)
C12 C11 1.4194(18)
C4 C5 1.4786(18)
C4 C3 1.5073(19)
C5 C6 1.3754(19)
C5 C14 1.4244(19)
C6 H6 0.9500
C14 H14 0.9500
C14 C13 1.364(2)
C13 H13 0.9500
C8 H8 0.9500
C8 C9 1.373(2)
C10 H10 0.9500
C10 C11 1.369(2)
C10 C9 1.406(2)
C1 C2 1.551(2)
C1 C16 1.507(2)
C1 C15 1.532(2)
C11 H11 0.9500
C3 H3A 0.9900
C3 H3B 0.9900
C3 C2 1.5297(19)
C9 H9 0.9500
C2 H2A 0.9900
C2 H2B 0.9900
C16 H16 0.9500
C16 C17 1.304(2)
C15 H15A 0.9800
C15 H15B 0.9800
C15 H15C 0.9800
C17 H17A 0.9500
C17 H17B 0.9500

loop_
_geom_torsion_atom_site_label_1
_geom_torsion_atom_site_label_2
_geom_torsion_atom_site_label_3
_geom_torsion_atom_site_label_4
_geom_torsion
N1 C4 C5 C6 168.98(13)
N1 C4 C5 C14 -9.17(19)
N1 C4 C3 C2 13.86(16)
N1 C1 C2 C3 23.47(14)
N1 C1 C16 C17 -8.8(2)
C7 C12 C13 C14 2.4(2)
C7 C12 C11 C10 -0.3(2)
C7 C8 C9 C10 -0.2(2)
C12 C7 C6 C5 0.30(19)
C12 C7 C8 C9 0.84(19)
C4 N1 C1 C2 -16.04(15)
C4 N1 C1 C16 -138.04(13)
C4 N1 C1 C15 102.05(13)
C4 C5 C6 C7 -176.03(12)
C4 C5 C14 C13 175.86(12)
C4 C3 C2 C1 -21.65(14)
C5 C4 C3 C2 -168.91(12)
C5 C14 C13 C12 0.1(2)
C6 C7 C12 C13 -2.53(19)
C6 C7 C12 C11 178.11(12)
C6 C7 C8 C9 -177.81(13)
C6 C5 C14 C13 -2.33(19)
C14 C5 C6 C7 2.13(19)
C13 C12 C11 C10 -179.66(13)
C8 C7 C12 C13 178.77(13)
C8 C7 C12 C11 -0.58(18)
C8 C7 C6 C5 178.94(12)
C1 N1 C4 C5 -175.90(12)
C1 N1 C4 C3 1.38(16)
C11 C12 C13 C14 -178.29(12)
C11 C10 C9 C8 -0.8(2)
C3 C4 C5 C6 -8.09(19)
C3 C4 C5 C14 173.75(12)
C9 C10 C11 C12 1.0(2)
C2 C1 C16 C17 -126.55(18)
C16 C1 C2 C3 144.46(12)
C15 C1 C2 C3 -92.62(13)
C15 C1 C16 C17 109.94(19)
